data_7046017
loop_
_publ_author_name
'Saleem, Ayaan'
'Kobielska, Paulina A.'
'Harms, Klaus'
'Katsikogianni, Maria G.'
'Telford, Richard'
'Novitchi, Ghenadie'
'Nayak, Sanjit'

_publ_section_title
;
 Transition metal complexes of a versatile polyalkoxy oxazolidine-based
 ligand derived from in situ cyclization.
;
_journal_issue 17
_journal_name_full 'Dalton transactions (Cambridge, England : 2003)'
_journal_page_first 6156
_journal_page_last 6165
_journal_paper_doi 10.1039/c7dt04634k
_journal_volume 47
_journal_year 2018
_chemical_formula_moiety 'C15 H19 Cl Mn N2 O5'
_chemical_formula_sum 'C15 H19 Cl Mn N2 O5'
_chemical_formula_weight 397.71
_chemical_name_common cmpd_1
_space_group_crystal_system monoclinic
_space_group_IT_number 14
_space_group_name_Hall '-P 2yn'
_space_group_name_H-M_alt 'P 1 21/n 1'
_symmetry_space_group_name_Hall '-P 2yn'
_symmetry_space_group_name_H-M 'P 1 21/n 1'
_atom_sites_solution_hydrogens mixed
_atom_sites_solution_primary dual
_atom_sites_solution_secondary difmap
_audit_creation_method SHELXL-2018/1
_audit_update_record
;
2018-03-23 deposited with the CCDC.
2018-04-09 downloaded from the CCDC.
;
_cell_angle_alpha 90
_cell_angle_beta 91.695(2)
_cell_angle_gamma 90
_cell_formula_units_Z 4
_cell_length_a 13.1683(5)
_cell_length_b 8.5529(3)
_cell_length_c 14.3906(6)
_cell_measurement_reflns_used 9973
_cell_measurement_temperature 100(2)
_cell_measurement_theta_max 27.4977
_cell_measurement_theta_min 2.7707
_cell_volume 1620.06(11)
_computing_cell_refinement 'SAINT V8.38A (Bruker AXS Inc., 2017)'
_computing_data_collection 'APEX3 (Bruker AXS Inc., 2015)'
_computing_data_reduction 'SAINT V8.38A (Bruker AXS Inc., 2017)'
_computing_molecular_graphics 'DIAMOND (Crystal Impact)'
_computing_publication_material 'PLATON (Spek, 2003)'
_computing_structure_refinement 'SHELXL-2018/1 (Sheldrick, 2018)'
_computing_structure_solution 'XT V2014/1 (Bruker AXS Inc., 2014)'
_diffrn_ambient_temperature 100(2)
_diffrn_detector_area_resol_mean 7.9
_diffrn_measured_fraction_theta_full 0.999
_diffrn_measured_fraction_theta_max 0.998
_diffrn_measurement_device_type 'Bruker D8 QUEST area detector'
_diffrn_measurement_method '\w and \f scans'
_diffrn_radiation_type MoK\a
_diffrn_radiation_wavelength 0.71073
_diffrn_reflns_av_R_equivalents 0.0337
_diffrn_reflns_av_unetI/netI 0.0246
_diffrn_reflns_Laue_measured_fraction_full 0.999
_diffrn_reflns_Laue_measured_fraction_max 0.998
_diffrn_reflns_limit_h_max 17
_diffrn_reflns_limit_h_min -17
_diffrn_reflns_limit_k_max 11
_diffrn_reflns_limit_k_min -10
_diffrn_reflns_limit_l_max 18
_diffrn_reflns_limit_l_min -18
_diffrn_reflns_number 20227
_diffrn_reflns_point_group_measured_fraction_full 0.999
_diffrn_reflns_point_group_measured_fraction_max 0.998
_diffrn_reflns_theta_full 25.242
_diffrn_reflns_theta_max 27.531
_diffrn_reflns_theta_min 2.771
_diffrn_source 'microfocus sealed X-ray tube'
_exptl_absorpt_coefficient_mu 1.008
_exptl_absorpt_correction_T_max 0.85
_exptl_absorpt_correction_T_min 0.79
_exptl_absorpt_correction_type multi-scan
_exptl_absorpt_process_details
;
SADABS-2016/2 - Bruker AXS area detector scaling and absorption correction 
;
_exptl_crystal_colour orange
_exptl_crystal_density_diffrn 1.631
_exptl_crystal_density_method 'not measured'
_exptl_crystal_description prism
_exptl_crystal_F_000 820
_exptl_crystal_size_max 0.380
_exptl_crystal_size_mid 0.170
_exptl_crystal_size_min 0.160
_refine_diff_density_max 0.416
_refine_diff_density_min -0.361
_refine_diff_density_rms 0.061
_refine_ls_extinction_method none
_refine_ls_goodness_of_fit_ref 1.034
_refine_ls_hydrogen_treatment mixed
_refine_ls_matrix_type full
_refine_ls_number_parameters 235
_refine_ls_number_reflns 3715
_refine_ls_number_restraints 1
_refine_ls_restrained_S_all 1.038
_refine_ls_R_factor_all 0.0379
_refine_ls_R_factor_gt 0.0291
_refine_ls_shift/su_max 0.001
_refine_ls_shift/su_mean 0.000
_refine_ls_structure_factor_coef Fsqd
_refine_ls_weighting_details 'w=1/[\s^2^(Fo^2^)+(0.0262P)^2^+1.5380P] where P=(Fo^2^+2Fc^2^)/3'
_refine_ls_weighting_scheme calc
_refine_ls_wR_factor_gt 0.0660
_refine_ls_wR_factor_ref 0.0696
_reflns_Friedel_coverage 0.000
_reflns_number_gt 3199
_reflns_number_total 3715
_reflns_threshold_expression 'I > 2\s(I)'
_cod_data_source_file c7dt04634k2.cif
_cod_data_source_block cmpd_1_0m
_cod_depositor_comments
;
The following automatic conversions were performed:

'_exptl_absorpt_correction_type' value 'Multi-Scan' changed to
'multi-scan' according to
/home/data/users/saulius/crontab/automatic-downloads/rss-feeds/RSC/lib/dictionaries/cif_core.dic
dictionary named 'cif_core.dic' version 2.4.2 from 2011-04-26.

Automatic conversion script
Id: cif_fix_values 4973 2017-02-22 13:04:09Z antanas 

 Adding full bibliography for 7046012--7046017.cif.
;
_cod_database_code 7046017
_shelx_shelxl_version_number 2018/1
_shelx_space_group_comment
; 
The symmetry employed for this shelxl refinement is uniquely defined 
by the following loop, which should always be used as a source of 
symmetry information in preference to the above space-group names. 
They are only intended as comments. 
;
_shelx_estimated_absorpt_t_min 0.701
_shelx_estimated_absorpt_t_max 0.855

loop_
_space_group_symop_operation_xyz
'x, y, z'
'-x+1/2, y+1/2, -z+1/2'
'-x, -y, -z'
'x-1/2, -y-1/2, z-1/2'

loop_
_atom_site_label
_atom_site_type_symbol
_atom_site_fract_x
_atom_site_fract_y
_atom_site_fract_z
_atom_site_U_iso_or_equiv
_atom_site_adp_type
_atom_site_occupancy
_atom_site_site_symmetry_order
_atom_site_calc_flag
_atom_site_refinement_flags_posn
_atom_site_refinement_flags_adp
_atom_site_refinement_flags_occupancy
_atom_site_disorder_assembly
_atom_site_disorder_group
Mn1 Mn 0.33123(2) 0.57350(3) 0.43981(2) 0.01325(8) Uani 1 1 d . . . . .
Cl1 Cl 0.25625(3) 0.39629(5) 0.32242(3) 0.02063(11) Uani 1 1 d . . . . .
O1 O 0.34899(9) 0.39304(14) 0.54755(8) 0.0169(3) Uani 1 1 d . . . . .
O2 O 0.47123(10) 0.60339(16) 0.36985(9) 0.0214(3) Uani 1 1 d . . . . .
H2 H 0.531(2) 0.604(3) 0.3994(17) 0.038(7) Uiso 1 1 d . . . . .
O3 O 0.39234(10) 0.75551(15) 0.54169(8) 0.0173(3) Uani 1 1 d . . . . .
H3A H 0.4522(19) 0.790(3) 0.5434(16) 0.033(6) Uiso 1 1 d . . . . .
H3 H 0.2515(15) 0.826(2) 0.3430(15) 0.019(5) Uiso 1 1 d . . . . .
O4 O 0.10581(10) 0.95264(15) 0.44036(11) 0.0268(3) Uani 1 1 d . . . . .
N1 N 0.19215(10) 0.58520(16) 0.51811(9) 0.0130(3) Uani 1 1 d . . . . .
N2 N 0.24598(11) 0.80558(17) 0.39892(10) 0.0137(3) Uani 1 1 d . . . . .
C2 C 0.18453(13) 0.48002(19) 0.58820(11) 0.0133(3) Uani 1 1 d . . . . .
C3 C 0.26998(13) 0.3780(2) 0.60277(11) 0.0147(3) Uani 1 1 d . . . . .
C4 C 0.26380(14) 0.2694(2) 0.67400(12) 0.0177(4) Uani 1 1 d . . . . .
H4 H 0.318914 0.199924 0.686184 0.021 Uiso 1 1 calc R U . . .
C5 C 0.17678(14) 0.2607(2) 0.72847(12) 0.0212(4) Uani 1 1 d . . . . .
H5 H 0.174194 0.183588 0.775855 0.025 Uiso 1 1 calc R U . . .
C6 C 0.09566(14) 0.3598(2) 0.71545(12) 0.0209(4) Uani 1 1 d . . . . .
H6 H 0.038391 0.351929 0.753809 0.025 Uiso 1 1 calc R U . . .
C7 C 0.09817(13) 0.4737(2) 0.64433(12) 0.0164(3) Uani 1 1 d . . . . .
C8 C 0.02078(14) 0.5861(2) 0.62437(13) 0.0206(4) Uani 1 1 d . . . . .
H8 H -0.038966 0.586777 0.659786 0.025 Uiso 1 1 calc R U . . .
C9 C 0.03164(13) 0.6932(2) 0.55460(13) 0.0200(4) Uani 1 1 d . . . . .
H9 H -0.019393 0.769528 0.542293 0.024 Uiso 1 1 calc R U . . .
C10 C 0.11976(12) 0.6883(2) 0.50132(12) 0.0147(3) Uani 1 1 d . . . . .
C11 C 0.13783(13) 0.7984(2) 0.41992(12) 0.0165(3) Uani 1 1 d . . . . .
H11 H 0.098816 0.759708 0.363855 0.020 Uiso 1 1 calc R U . . .
C12 C 0.19112(15) 1.0449(2) 0.46531(16) 0.0272(4) Uani 1 1 d . . . . .
H12A H 0.186904 1.080631 0.530512 0.033 Uiso 1 1 calc R U . . .
H12B H 0.194453 1.137860 0.424534 0.033 Uiso 1 1 calc R U . . .
C13 C 0.28594(13) 0.9412(2) 0.45378(13) 0.0178(4) Uani 1 1 d . . . . .
C14 C 0.32513(14) 0.8854(2) 0.54945(12) 0.0202(4) Uani 1 1 d . . . . .
H14A H 0.361185 0.972279 0.581688 0.024 Uiso 1 1 calc R U . . .
H14B H 0.266811 0.854887 0.587357 0.024 Uiso 1 1 calc R U . . .
C15 C 0.37020(14) 1.0204(2) 0.40042(14) 0.0238(4) Uani 1 1 d D . . . .
H15A H 0.420436 0.941335 0.381445 0.029 Uiso 0.873(7) 1 calc R U P A 1
H15B H 0.341076 1.070309 0.343566 0.029 Uiso 0.873(7) 1 calc R U P A 1
H15C H 0.424866 0.940984 0.399664 0.029 Uiso 0.127(7) 1 calc R U P A 2
H15D H 0.342651 1.025465 0.335730 0.029 Uiso 0.127(7) 1 calc R U P A 2
C16 C 0.48329(15) 0.5621(3) 0.27435(13) 0.0287(5) Uani 1 1 d . . . . .
H16A H 0.544003 0.613338 0.250994 0.043 Uiso 1 1 calc R U . . .
H16B H 0.423437 0.596145 0.237654 0.043 Uiso 1 1 calc R U . . .
H16C H 0.490680 0.448419 0.269063 0.043 Uiso 1 1 calc R U . . .
O5 O 0.41959(12) 1.13672(19) 0.4583(2) 0.0229(6) Uani 0.873(7) 1 d D . P A 1
H5A H 0.377356 1.205836 0.472232 0.034 Uiso 0.873(7) 1 calc R U P A 1
O5A O 0.4196(9) 1.1547(13) 0.4116(15) 0.0229(6) Uani 0.127(7) 1 d D . P A 2
H5A1 H 0.377896 1.226652 0.421394 0.034 Uiso 0.127(7) 1 calc R U P A 2

loop_
_atom_site_aniso_label
_atom_site_aniso_U_11
_atom_site_aniso_U_22
_atom_site_aniso_U_33
_atom_site_aniso_U_23
_atom_site_aniso_U_13
_atom_site_aniso_U_12
Mn1 0.01256(13) 0.01412(13) 0.01317(13) 0.00073(10) 0.00175(9) 0.00227(10)
Cl1 0.0267(2) 0.0192(2) 0.0160(2) -0.00356(16) 0.00158(16) -0.00282(17)
O1 0.0151(6) 0.0198(6) 0.0158(6) 0.0028(5) 0.0018(5) 0.0053(5)
O2 0.0131(6) 0.0341(8) 0.0170(6) -0.0061(5) 0.0008(5) 0.0007(6)
O3 0.0135(6) 0.0190(6) 0.0191(6) -0.0028(5) -0.0032(5) 0.0028(5)
O4 0.0163(6) 0.0151(6) 0.0490(9) 0.0025(6) 0.0028(6) 0.0045(5)
N1 0.0118(7) 0.0138(7) 0.0133(7) -0.0006(5) -0.0009(5) 0.0007(5)
N2 0.0159(7) 0.0143(7) 0.0109(7) 0.0006(5) -0.0005(5) 0.0002(6)
C2 0.0143(8) 0.0131(8) 0.0125(7) -0.0020(6) -0.0009(6) -0.0016(6)
C3 0.0156(8) 0.0140(8) 0.0143(8) -0.0029(6) -0.0016(6) -0.0002(6)
C4 0.0220(9) 0.0146(8) 0.0163(8) -0.0004(7) -0.0039(7) 0.0005(7)
C5 0.0279(10) 0.0199(9) 0.0158(8) 0.0024(7) -0.0009(7) -0.0067(8)
C6 0.0208(9) 0.0251(10) 0.0170(9) -0.0002(7) 0.0027(7) -0.0069(8)
C7 0.0159(8) 0.0187(9) 0.0145(8) -0.0026(7) 0.0013(6) -0.0035(7)
C8 0.0138(8) 0.0260(10) 0.0220(9) -0.0026(7) 0.0047(7) -0.0007(7)
C9 0.0120(8) 0.0216(9) 0.0263(10) -0.0027(7) 0.0001(7) 0.0031(7)
C10 0.0125(8) 0.0142(8) 0.0172(8) -0.0024(6) -0.0017(6) -0.0001(6)
C11 0.0137(8) 0.0151(8) 0.0204(9) 0.0015(7) -0.0035(6) 0.0025(7)
C12 0.0204(10) 0.0196(10) 0.0411(12) -0.0095(8) -0.0083(8) 0.0066(8)
C13 0.0160(8) 0.0133(8) 0.0239(9) -0.0040(7) -0.0035(7) 0.0020(7)
C14 0.0179(9) 0.0230(9) 0.0195(9) -0.0080(7) -0.0036(7) 0.0032(7)
C15 0.0177(9) 0.0175(9) 0.0360(11) 0.0046(8) -0.0036(8) -0.0015(7)
C16 0.0233(10) 0.0453(13) 0.0177(9) -0.0056(8) 0.0053(7) -0.0036(9)
O5 0.0147(7) 0.0122(7) 0.0418(17) -0.0054(8) 0.0007(8) 0.0010(5)
O5A 0.0147(7) 0.0122(7) 0.0418(17) -0.0054(8) 0.0007(8) 0.0010(5)

loop_
_atom_type_symbol
_atom_type_description
_atom_type_scat_dispersion_real
_atom_type_scat_dispersion_imag
_atom_type_scat_source
C C 0.0033 0.0016 'International Tables Vol C Tables 4.2.6.8 and 6.1.1.4'
H H 0.0000 0.0000 'International Tables Vol C Tables 4.2.6.8 and 6.1.1.4'
Cl Cl 0.1484 0.1585 'International Tables Vol C Tables 4.2.6.8 and 6.1.1.4'
Mn Mn 0.3368 0.7283 'International Tables Vol C Tables 4.2.6.8 and 6.1.1.4'
N N 0.0061 0.0033 'International Tables Vol C Tables 4.2.6.8 and 6.1.1.4'
O O 0.0106 0.0060 'International Tables Vol C Tables 4.2.6.8 and 6.1.1.4'

loop_
_geom_angle_atom_site_label_1
_geom_angle_atom_site_label_2
_geom_angle_atom_site_label_3
_geom_angle
O2 Mn1 N1 170.09(5)
O2 Mn1 O1 109.92(5)
N1 Mn1 O1 74.98(5)
O2 Mn1 O3 85.88(5)
N1 Mn1 O3 85.52(5)
O1 Mn1 O3 89.87(5)
O2 Mn1 N2 101.14(5)
N1 Mn1 N2 71.82(5)
O1 Mn1 N2 144.28(5)
O3 Mn1 N2 74.91(5)
O2 Mn1 Cl1 94.85(4)
N1 Mn1 Cl1 93.27(4)
O1 Mn1 Cl1 94.83(4)
O3 Mn1 Cl1 174.68(3)
N2 Mn1 Cl1 99.79(4)
C3 O1 Mn1 114.82(10)
C16 O2 Mn1 122.88(11)
C16 O2 H2 110.1(16)
Mn1 O2 H2 122.6(16)
C14 O3 Mn1 112.07(10)
C14 O3 H3A 107.9(17)
Mn1 O3 H3A 125.0(16)
C12 O4 C11 109.48(13)
C10 N1 C2 120.77(14)
C10 N1 Mn1 123.42(11)
C2 N1 Mn1 115.80(11)
C11 N2 C13 104.66(13)
C11 N2 Mn1 111.93(10)
C13 N2 Mn1 111.52(10)
C11 N2 H3 108.8(14)
C13 N2 H3 108.2(15)
Mn1 N2 H3 111.4(15)
N1 C2 C7 121.84(15)
N1 C2 C3 115.89(15)
C7 C2 C3 122.26(15)
O1 C3 C4 124.62(16)
O1 C3 C2 118.48(15)
C4 C3 C2 116.90(16)
C3 C4 C5 120.82(17)
C3 C4 H4 119.6
C5 C4 H4 119.6
C6 C5 C4 122.29(17)
C6 C5 H5 118.9
C4 C5 H5 118.9
C5 C6 C7 119.32(16)
C5 C6 H6 120.3
C7 C6 H6 120.3
C6 C7 C2 118.39(16)
C6 C7 C8 125.39(16)
C2 C7 C8 116.21(16)
C9 C8 C7 120.64(16)
C9 C8 H8 119.7
C7 C8 H8 119.7
C8 C9 C10 118.97(16)
C8 C9 H9 120.5
C10 C9 H9 120.5
N1 C10 C9 121.54(16)
N1 C10 C11 115.19(14)
C9 C10 C11 123.26(15)
O4 C11 N2 107.50(13)
O4 C11 C10 111.12(14)
N2 C11 C10 110.99(13)
O4 C11 H11 109.1
N2 C11 H11 109.1
C10 C11 H11 109.1
O4 C12 C13 106.98(14)
O4 C12 H12A 110.3
C13 C12 H12A 110.3
O4 C12 H12B 110.3
C13 C12 H12B 110.3
H12A C12 H12B 108.6
N2 C13 C15 109.22(15)
N2 C13 C14 109.72(14)
C15 C13 C14 111.09(15)
N2 C13 C12 103.30(14)
C15 C13 C12 113.67(16)
C14 C13 C12 109.53(15)
O3 C14 C13 111.45(14)
O3 C14 H14A 109.3
C13 C14 H14A 109.3
O3 C14 H14B 109.3
C13 C14 H14B 109.3
H14A C14 H14B 108.0
O5A C15 C13 133.2(8)
O5 C15 C13 109.76(19)
O5 C15 H15A 109.7
C13 C15 H15A 109.7
O5 C15 H15B 109.7
C13 C15 H15B 109.7
H15A C15 H15B 108.2
O5A C15 H15C 103.9
C13 C15 H15C 103.9
O5A C15 H15D 103.9
C13 C15 H15D 103.9
H15C C15 H15D 105.4
O2 C16 H16A 109.5
O2 C16 H16B 109.5
H16A C16 H16B 109.5
O2 C16 H16C 109.5
H16A C16 H16C 109.5
H16B C16 H16C 109.5
C15 O5 H5A 109.5
C15 O5A H5A1 109.5

loop_
_geom_bond_atom_site_label_1
_geom_bond_atom_site_label_2
_geom_bond_distance
Mn1 O2 2.1417(13)
Mn1 N1 2.1808(14)
Mn1 O1 2.1953(12)
Mn1 O3 2.2695(13)
Mn1 N2 2.3468(14)
Mn1 Cl1 2.4551(5)
O1 C3 1.334(2)
O2 C16 1.432(2)
O2 H2 0.88(3)
O3 C14 1.427(2)
O3 H3A 0.84(2)
O4 C12 1.410(2)
O4 C11 1.418(2)
N1 C10 1.316(2)
N1 C2 1.357(2)
N2 C11 1.466(2)
N2 C13 1.491(2)
N2 H3 0.83(2)
C2 C7 1.415(2)
C2 C3 1.434(2)
C3 C4 1.388(2)
C4 C5 1.409(3)
C4 H4 0.9500
C5 C6 1.372(3)
C5 H5 0.9500
C6 C7 1.414(3)
C6 H6 0.9500
C7 C8 1.424(3)
C8 C9 1.370(3)
C8 H8 0.9500
C9 C10 1.410(2)
C9 H9 0.9500
C10 C11 1.527(2)
C11 H11 1.0000
C12 C13 1.544(2)
C12 H12A 0.9900
C12 H12B 0.9900
C13 C15 1.526(3)
C13 C14 1.532(2)
C14 H14A 0.9900
C14 H14B 0.9900
C15 O5A 1.328(11)
C15 O5 1.440(3)
C15 H15A 0.9900
C15 H15B 0.9900
C15 H15C 0.9900
C15 H15D 0.9900
C16 H16A 0.9800
C16 H16B 0.9800
C16 H16C 0.9800
O5 H5A 0.8400
O5A H5A1 0.8400

loop_
_geom_hbond_atom_site_label_D
_geom_hbond_atom_site_label_H
_geom_hbond_atom_site_label_A
_geom_hbond_distance_DH
_geom_hbond_distance_HA
_geom_hbond_distance_DA
_geom_hbond_angle_DHA
_geom_hbond_site_symmetry_A
_geom_hbond_publ_flag
O2 H2 O1 0.88(3) 1.74(3) 2.6177(18) 177(2) 3_666 yes
O3 H3A O5^a 0.84(2) 1.80(2) 2.643(2) 178(2) 3_676 yes
O3 H3A O5A^b 0.84(2) 1.85(3) 2.660(12) 161(2) 3_676 yes
O5^a H5A^a O1 0.84 1.98 2.719(2) 147.0 1_565 yes
O5A^b H5A1^b Cl1 0.84 2.56 3.222(15) 136.3 1_565 yes
O5A^b H5A1^b O1 0.84 2.35 2.993(15) 134.1 1_565 yes

loop_
_geom_torsion_atom_site_label_1
_geom_torsion_atom_site_label_2
_geom_torsion_atom_site_label_3
_geom_torsion_atom_site_label_4
_geom_torsion
C10 N1 C2 C7 1.7(2)
Mn1 N1 C2 C7 -179.61(12)
C10 N1 C2 C3 -177.25(15)
Mn1 N1 C2 C3 1.48(19)
Mn1 O1 C3 C4 178.50(13)
Mn1 O1 C3 C2 -1.19(19)
N1 C2 C3 O1 -0.2(2)
C7 C2 C3 O1 -179.09(15)
N1 C2 C3 C4 -179.90(15)
C7 C2 C3 C4 1.2(2)
O1 C3 C4 C5 -179.38(16)
C2 C3 C4 C5 0.3(2)
C3 C4 C5 C6 -1.3(3)
C4 C5 C6 C7 0.8(3)
C5 C6 C7 C2 0.7(3)
C5 C6 C7 C8 -178.50(17)
N1 C2 C7 C6 179.44(16)
C3 C2 C7 C6 -1.7(2)
N1 C2 C7 C8 -1.3(2)
C3 C2 C7 C8 177.55(16)
C6 C7 C8 C9 178.95(17)
C2 C7 C8 C9 -0.3(3)
C7 C8 C9 C10 1.4(3)
C2 N1 C10 C9 -0.4(2)
Mn1 N1 C10 C9 -179.06(12)
C2 N1 C10 C11 -179.46(14)
Mn1 N1 C10 C11 1.9(2)
C8 C9 C10 N1 -1.1(3)
C8 C9 C10 C11 177.85(16)
C12 O4 C11 N2 -20.4(2)
C12 O4 C11 C10 101.18(17)
C13 N2 C11 O4 28.94(17)
Mn1 N2 C11 O4 149.88(11)
C13 N2 C11 C10 -92.77(16)
Mn1 N2 C11 C10 28.17(16)
N1 C10 C11 O4 -140.37(15)
C9 C10 C11 O4 40.6(2)
N1 C10 C11 N2 -20.8(2)
C9 C10 C11 N2 160.18(16)
C11 O4 C12 C13 3.6(2)
C11 N2 C13 C15 -146.76(14)
Mn1 N2 C13 C15 92.03(14)
C11 N2 C13 C14 91.25(16)
Mn1 N2 C13 C14 -29.96(16)
C11 N2 C13 C12 -25.47(18)
Mn1 N2 C13 C12 -146.69(12)
O4 C12 C13 N2 14.0(2)
O4 C12 C13 C15 132.19(17)
O4 C12 C13 C14 -102.90(18)
Mn1 O3 C14 C13 -45.23(17)
N2 C13 C14 O3 50.20(19)
C15 C13 C14 O3 -70.67(19)
C12 C13 C14 O3 162.93(15)
N2 C13 C15 O5A 169.1(10)
C14 C13 C15 O5A -69.7(10)
C12 C13 C15 O5A 54.4(10)
N2 C13 C15 O5 -171.53(15)
C14 C13 C15 O5 -50.4(2)
C12 C13 C15 O5 73.7(2)
